data_7011881
loop_
_publ_author_name
'Baumeister, Jan M.'
'Alberto, Roger'
'Ortner, Kirstin'
'Spingler, Bernhard'
'August Schubiger, P.'
'Kaden, Thomas A.'

_publ_section_title
;
 Central vs. peripheral Ag(i) coordination in NS3-open chain and cage
 ligands
;
_journal_issue 22
_journal_name_full 'Journal of the Chemical Society, Dalton Transactions'
_journal_page_first 4143
_journal_paper_doi 10.1039/b205287c
_journal_year 2002
_chemical_formula_moiety '[Cu(NS3vinyl)]PF6'
_chemical_formula_sum 'C12 H21 Cu F6 N P S3'
_chemical_formula_weight 483.99
_chemical_name_common '[Cu(NS3vinyl)]PF6'
_chemical_name_systematic '[Copper(I)(tris(2-vinylsulfanyl-ethyl)-amin)]PF6'
_space_group_IT_number 14
_symmetry_cell_setting monoclinic
_symmetry_space_group_name_Hall '-P 2yn'
_symmetry_space_group_name_H-M 'P 1 21/n 1'
_atom_sites_solution_hydrogens geom
_atom_sites_solution_primary direct
_atom_sites_solution_secondary difmap
_audit_creation_method SHELXL-97
_cell_angle_alpha 90.00
_cell_angle_beta 91.405(9)
_cell_angle_gamma 90.00
_cell_formula_units_Z 4
_cell_length_a 12.3903(10)
_cell_length_b 15.3514(8)
_cell_length_c 10.2517(8)
_cell_measurement_reflns_used 358
_cell_measurement_temperature 183(2)
_cell_volume 1949.4(2)
_computing_cell_refinement 'IPDS (Stoe, 1999)'
_computing_data_collection 'IPDS (Stoe, 1999)'
_computing_data_reduction 'X-RED (Stoe, 1999)'
_computing_molecular_graphics 'Zortep (Zsolnai, 1994), Platon (Spek, 1993)'
_computing_publication_material 'SHELXL-97 (Sheldrick, 1997)'
_computing_structure_refinement 'SHELXL-97 (Sheldrick, 1997)'
_computing_structure_solution 'SHELXS-97 (Sheldrick, 1990)'
_diffrn_ambient_temperature 183(2)
_diffrn_measured_fraction_theta_full 0.994
_diffrn_measured_fraction_theta_max 0.994
_diffrn_measurement_device_type 'Stoe IPDS'
_diffrn_measurement_method '/f rotation scan'
_diffrn_radiation_monochromator graphite
_diffrn_radiation_source 'fine-focus sealed tube'
_diffrn_radiation_type MoK\a
_diffrn_radiation_wavelength 0.71073
_diffrn_reflns_av_R_equivalents 0.0000
_diffrn_reflns_av_sigmaI/netI 0.0332
_diffrn_reflns_limit_h_max 15
_diffrn_reflns_limit_h_min -15
_diffrn_reflns_limit_k_max 18
_diffrn_reflns_limit_k_min 0
_diffrn_reflns_limit_l_max 12
_diffrn_reflns_limit_l_min 0
_diffrn_reflns_number 3770
_diffrn_reflns_theta_full 25.91
_diffrn_reflns_theta_max 25.91
_diffrn_reflns_theta_min 2.11
_diffrn_standards_decay_% 0
_diffrn_standards_interval_count 'every image'
_diffrn_standards_interval_time 5.7
_diffrn_standards_number 50-200
_exptl_absorpt_coefficient_mu 1.573
_exptl_absorpt_correction_T_max 0.7210
_exptl_absorpt_correction_T_min 0.6055
_exptl_absorpt_correction_type numerical
_exptl_crystal_colour brown
_exptl_crystal_density_diffrn 1.649
_exptl_crystal_density_method 'not measured'
_exptl_crystal_description block
_exptl_crystal_F_000 984
_exptl_crystal_size_max 0.50
_exptl_crystal_size_mid 0.35
_exptl_crystal_size_min 0.30
_refine_diff_density_max 1.205
_refine_diff_density_min -0.521
_refine_diff_density_rms 0.080
_refine_ls_extinction_method none
_refine_ls_goodness_of_fit_ref 1.053
_refine_ls_hydrogen_treatment constr
_refine_ls_matrix_type full
_refine_ls_number_parameters 217
_refine_ls_number_reflns 3770
_refine_ls_number_restraints 0
_refine_ls_restrained_S_all 1.053
_refine_ls_R_factor_all 0.0568
_refine_ls_R_factor_gt 0.0438
_refine_ls_shift/su_max 0.113
_refine_ls_shift/su_mean 0.006
_refine_ls_structure_factor_coef Fsqd
_refine_ls_weighting_details 'calc w=1/[\s^2^(Fo^2^)+(0.0749P)^2^+0.0000P] where P=(Fo^2^+2Fc^2^)/3'
_refine_ls_weighting_scheme calc
_refine_ls_wR_factor_gt 0.1184
_refine_ls_wR_factor_ref 0.1217
_reflns_number_gt 2734
_reflns_number_total 3770
_reflns_threshold_expression >2sigma(I)
_cod_data_source_file b205287c.txt
_cod_data_source_block jb291199_[Cu(5)PF6]
_cod_depositor_comments
;
The following automatic conversions were performed:
'_atom_site_symetry_multiplicity' tag replaced with
'_atom_site_symmetry_multiplicity'.

Automatic conversion script
Id: cif_correct_tags 1440 2010-10-19 06:21:57Z saulius 
;
_cod_original_sg_symbol_H-M P21/n
_cod_database_code 7011881

loop_
_symmetry_equiv_pos_as_xyz
'x, y, z'
'-x+1/2, y+1/2, -z+1/2'
'-x, -y, -z'
'x-1/2, -y-1/2, z-1/2'

loop_
_atom_site_label
_atom_site_type_symbol
_atom_site_fract_x
_atom_site_fract_y
_atom_site_fract_z
_atom_site_U_iso_or_equiv
_atom_site_adp_type
_atom_site_occupancy
_atom_site_symmetry_multiplicity
_atom_site_calc_flag
_atom_site_refinement_flags
_atom_site_disorder_assembly
_atom_site_disorder_group
Cu Cu 0.23264(3) 0.72896(3) 0.20042(4) 0.03386(16) Uani 1 1 d . . .
N N 0.2580(2) 0.8092(2) 0.3770(3) 0.0346(7) Uani 1 1 d . . .
S1 S 0.07440(8) 0.79909(7) 0.15606(12) 0.0491(3) Uani 1 1 d . . .
S2 S 0.23145(8) 0.60728(6) 0.32709(10) 0.0429(3) Uani 1 1 d . . .
S3 S 0.39238(8) 0.77655(8) 0.12232(10) 0.0458(3) Uani 1 1 d . . .
C1 C 0.1734(3) 0.8776(3) 0.3741(4) 0.0449(9) Uani 1 1 d . . .
H1A H 0.1977 0.9269 0.3198 0.054 Uiso 1 1 calc R . .
H1B H 0.1635 0.8997 0.4637 0.054 Uiso 1 1 calc R . .
C2 C 0.0652(3) 0.8441(3) 0.3194(5) 0.0520(11) Uani 1 1 d . . .
H2A H 0.0125 0.8927 0.3176 0.062 Uiso 1 1 calc R . .
H2B H 0.0377 0.7987 0.3785 0.062 Uiso 1 1 calc R . .
C3 C 0.1056(5) 0.8941(3) 0.0666(6) 0.0701(16) Uani 1 1 d . . .
H3 H 0.0744 0.9477 0.0927 0.084 Uiso 1 1 calc R . .
C4 C 0.1683(6) 0.8947(4) -0.0321(6) 0.087(2) Uani 1 1 d . . .
H4A H 0.2007 0.8422 -0.0604 0.104 Uiso 1 1 calc R . .
H4B H 0.1822 0.9478 -0.0764 0.104 Uiso 1 1 calc R . .
C5 C 0.2492(3) 0.7519(3) 0.4909(4) 0.0448(9) Uani 1 1 d . . .
H5A H 0.1722 0.7462 0.5132 0.054 Uiso 1 1 calc R . .
H5B H 0.2878 0.7789 0.5664 0.054 Uiso 1 1 calc R . .
C6 C 0.2958(3) 0.6617(3) 0.4673(4) 0.0457(10) Uani 1 1 d . . .
H6A H 0.2864 0.6255 0.5461 0.055 Uiso 1 1 calc R . .
H6B H 0.3742 0.6669 0.4525 0.055 Uiso 1 1 calc R . .
C7 C 0.0983(4) 0.5950(3) 0.3855(5) 0.0559(12) Uani 1 1 d . . .
H7 H 0.0894 0.5891 0.4768 0.067 Uiso 1 1 calc R . .
C8 C 0.0129(4) 0.5937(3) 0.3102(7) 0.0734(16) Uani 1 1 d . . .
H8A H 0.0195 0.5995 0.2185 0.088 Uiso 1 1 calc R . .
H8B H -0.0563 0.5870 0.3467 0.088 Uiso 1 1 calc R . .
C9 C 0.3676(3) 0.8480(3) 0.3713(4) 0.0443(10) Uani 1 1 d . . .
H9A H 0.4210 0.8066 0.4092 0.053 Uiso 1 1 calc R . .
H9B H 0.3701 0.9018 0.4247 0.053 Uiso 1 1 calc R . .
C10 C 0.3985(3) 0.8699(3) 0.2320(5) 0.0502(11) Uani 1 1 d . . .
H10A H 0.4727 0.8938 0.2333 0.060 Uiso 1 1 calc R . .
H10B H 0.3493 0.9158 0.1976 0.060 Uiso 1 1 calc R . .
C11 C 0.4964(3) 0.7100(3) 0.1912(4) 0.0488(10) Uani 1 1 d . . .
H11 H 0.5527 0.7371 0.2409 0.059 Uiso 1 1 calc R . .
C12 C 0.4988(4) 0.6253(4) 0.1764(5) 0.0586(12) Uani 1 1 d . . .
H12A H 0.4433 0.5968 0.1270 0.070 Uiso 1 1 calc R . .
H12B H 0.5561 0.5923 0.2150 0.070 Uiso 1 1 calc R . .
P P 0.27445(9) 1.08013(8) -0.34890(10) 0.0466(3) Uani 1 1 d . . .
F11 F 0.2897(10) 1.1753(7) -0.3553(10) 0.0770(8) Uani 0.351(7) 1 d P A 1
F12 F 0.2281(5) 1.1795(4) -0.3254(5) 0.0770(8) Uani 0.649(7) 1 d P A 2
F21 F 0.3283(11) 0.9972(8) -0.3773(11) 0.0770(8) Uani 0.326(8) 1 d P A 1
F22 F 0.2794(5) 0.9722(4) -0.3479(5) 0.0770(8) Uani 0.674(8) 1 d P A 2
F3 F 0.2072(3) 1.0759(2) -0.4820(3) 0.0903(11) Uani 1 1 d . A .
F4 F 0.3413(2) 1.0833(2) -0.2132(3) 0.0696(9) Uani 1 1 d . A .
F5 F 0.1695(2) 1.0594(3) -0.2661(3) 0.0856(10) Uani 1 1 d . A .
F61 F 0.3673(6) 1.1300(5) -0.4247(6) 0.0770(8) Uani 0.496(6) 1 d P A 1
F62 F 0.3862(6) 1.0705(5) -0.4223(6) 0.0770(8) Uani 0.504(6) 1 d P A 2

loop_
_atom_site_aniso_label
_atom_site_aniso_U_11
_atom_site_aniso_U_22
_atom_site_aniso_U_33
_atom_site_aniso_U_23
_atom_site_aniso_U_13
_atom_site_aniso_U_12
Cu 0.0321(2) 0.0356(3) 0.0337(2) 0.00029(19) -0.00252(17) 0.00008(19)
N 0.0273(15) 0.0389(16) 0.0374(16) -0.0050(13) 0.0000(12) 0.0000(13)
S1 0.0381(5) 0.0447(6) 0.0634(7) -0.0012(5) -0.0198(5) 0.0022(4)
S2 0.0455(5) 0.0329(5) 0.0505(6) 0.0044(4) 0.0037(4) 0.0019(4)
S3 0.0390(5) 0.0591(6) 0.0396(5) 0.0099(5) 0.0082(4) -0.0003(5)
C1 0.035(2) 0.041(2) 0.058(3) -0.0123(19) 0.0014(18) 0.0044(17)
C2 0.034(2) 0.052(3) 0.070(3) -0.011(2) -0.0013(19) 0.0083(18)
C3 0.090(4) 0.053(3) 0.066(4) 0.009(3) -0.039(3) 0.005(3)
C4 0.129(6) 0.061(3) 0.068(4) 0.019(3) -0.044(4) -0.014(3)
C5 0.042(2) 0.060(3) 0.033(2) -0.0055(18) 0.0018(16) 0.0018(18)
C6 0.045(2) 0.056(3) 0.037(2) 0.0113(19) 0.0011(17) 0.0025(19)
C7 0.055(3) 0.046(3) 0.067(3) -0.001(2) 0.011(2) -0.015(2)
C8 0.057(3) 0.054(3) 0.109(5) -0.008(3) -0.002(3) -0.014(2)
C9 0.0309(19) 0.047(2) 0.055(2) -0.0130(19) -0.0056(17) -0.0040(16)
C10 0.035(2) 0.044(2) 0.071(3) 0.010(2) 0.000(2) -0.0091(17)
C11 0.032(2) 0.067(3) 0.048(2) -0.002(2) 0.0085(17) 0.0039(19)
C12 0.046(2) 0.076(3) 0.054(3) -0.003(2) -0.001(2) 0.015(2)
P 0.0426(6) 0.0599(7) 0.0370(6) -0.0036(5) -0.0075(4) -0.0055(5)
F11 0.083(2) 0.0786(18) 0.0698(16) -0.0018(14) 0.0076(14) 0.0014(16)
F12 0.083(2) 0.0786(18) 0.0698(16) -0.0018(14) 0.0076(14) 0.0014(16)
F21 0.083(2) 0.0786(18) 0.0698(16) -0.0018(14) 0.0076(14) 0.0014(16)
F22 0.083(2) 0.0786(18) 0.0698(16) -0.0018(14) 0.0076(14) 0.0014(16)
F3 0.119(3) 0.088(2) 0.0612(19) 0.0057(16) -0.0503(19) -0.006(2)
F4 0.0377(13) 0.129(3) 0.0418(14) -0.0172(15) -0.0044(11) -0.0057(14)
F5 0.0442(15) 0.124(3) 0.088(2) 0.009(2) -0.0060(15) -0.0115(17)
F61 0.083(2) 0.0786(18) 0.0698(16) -0.0018(14) 0.0076(14) 0.0014(16)
F62 0.083(2) 0.0786(18) 0.0698(16) -0.0018(14) 0.0076(14) 0.0014(16)

loop_
_atom_type_symbol
_atom_type_description
_atom_type_scat_dispersion_real
_atom_type_scat_dispersion_imag
_atom_type_scat_source
C C 0.0033 0.0016 'International Tables Vol C Tables 4.2.6.8 and 6.1.1.4'
H H 0.0000 0.0000 'International Tables Vol C Tables 4.2.6.8 and 6.1.1.4'
N N 0.0061 0.0033 'International Tables Vol C Tables 4.2.6.8 and 6.1.1.4'
S S 0.1246 0.1234 'International Tables Vol C Tables 4.2.6.8 and 6.1.1.4'
P P 0.1023 0.0942 'International Tables Vol C Tables 4.2.6.8 and 6.1.1.4'
F F 0.0171 0.0103 'International Tables Vol C Tables 4.2.6.8 and 6.1.1.4'
Cu Cu 0.3201 1.2651 'International Tables Vol C Tables 4.2.6.8 and 6.1.1.4'

loop_
_geom_angle_atom_site_label_1
_geom_angle_atom_site_label_2
_geom_angle_atom_site_label_3
_geom_angle
_geom_angle_site_symmetry_1
_geom_angle_site_symmetry_3
_geom_angle_publ_flag
N Cu S1 90.27(8) . . ?
N Cu S3 90.10(8) . . ?
S1 Cu S3 122.10(5) . . ?
N Cu S2 89.58(9) . . ?
S1 Cu S2 119.04(4) . . ?
S3 Cu S2 118.86(4) . . ?
C5 N C9 111.0(3) . . ?
C5 N C1 112.0(3) . . ?
C9 N C1 111.2(3) . . ?
C5 N Cu 107.9(2) . . ?
C9 N Cu 107.7(2) . . ?
C1 N Cu 107.0(2) . . ?
C3 S1 C2 100.6(3) . . ?
C3 S1 Cu 107.2(2) . . ?
C2 S1 Cu 93.96(14) . . ?
C7 S2 C6 100.0(2) . . ?
C7 S2 Cu 107.34(17) . . ?
C6 S2 Cu 93.72(13) . . ?
C11 S3 C10 100.9(2) . . ?
C11 S3 Cu 107.73(15) . . ?
C10 S3 Cu 93.37(13) . . ?
N C1 C2 112.4(3) . . ?
C1 C2 S1 113.0(3) . . ?
C4 C3 S1 123.7(5) . . ?
N C5 C6 112.5(3) . . ?
C5 C6 S2 112.4(3) . . ?
C8 C7 S2 123.5(5) . . ?
N C9 C10 112.1(3) . . ?
C9 C10 S3 113.4(3) . . ?
C12 C11 S3 122.9(4) . . ?
F21 P F11 142.2(8) . . ?
F21 P F3 91.4(4) . . ?
F11 P F3 93.9(4) . . ?
F21 P F62 54.9(6) . . ?
F11 P F62 87.5(5) . . ?
F3 P F62 92.0(3) . . ?
F21 P F5 108.1(6) . . ?
F11 P F5 109.1(5) . . ?
F3 P F5 91.8(2) . . ?
F62 P F5 162.7(3) . . ?
F21 P F4 88.3(4) . . ?
F11 P F4 86.8(4) . . ?
F3 P F4 179.1(2) . . ?
F62 P F4 88.6(3) . . ?
F5 P F4 87.44(16) . . ?
F21 P F61 89.0(6) . . ?
F11 P F61 53.8(5) . . ?
F3 P F61 88.3(3) . . ?
F62 P F61 34.3(3) . . ?
F5 P F61 162.8(3) . . ?
F4 P F61 92.5(3) . . ?
F21 P F12 172.4(6) . . ?
F11 P F12 30.3(4) . . ?
F3 P F12 89.2(2) . . ?
F62 P F12 117.6(4) . . ?
F5 P F12 79.4(3) . . ?
F4 P F12 91.1(2) . . ?
F61 P F12 83.4(4) . . ?
F21 P F22 28.2(5) . . ?
F11 P F22 170.2(6) . . ?
F3 P F22 89.0(2) . . ?
F62 P F22 83.0(4) . . ?
F5 P F22 80.1(3) . . ?
F4 P F22 90.4(2) . . ?
F61 P F22 117.0(4) . . ?
F12 P F22 159.4(3) . . ?
F61 F11 P 67.7(6) . . ?
F11 F61 P 58.5(5) . . ?

loop_
_geom_bond_atom_site_label_1
_geom_bond_atom_site_label_2
_geom_bond_distance
_geom_bond_site_symmetry_2
_geom_bond_publ_flag
Cu N 2.206(3) . ?
Cu S1 2.2730(11) . ?
Cu S3 2.2738(11) . ?
Cu S2 2.2752(11) . ?
N C5 1.468(5) . ?
N C9 1.485(5) . ?
N C1 1.485(5) . ?
S1 C3 1.771(6) . ?
S1 C2 1.818(5) . ?
S2 C7 1.778(5) . ?
S2 C6 1.828(4) . ?
S3 C11 1.777(4) . ?
S3 C10 1.822(5) . ?
C1 C2 1.529(6) . ?
C3 C4 1.290(9) . ?
C5 C6 1.523(6) . ?
C7 C8 1.294(7) . ?
C9 C10 1.525(6) . ?
C11 C12 1.310(7) . ?
P F21 1.470(11) . ?
P F11 1.475(10) . ?
P F3 1.583(3) . ?
P F62 1.599(7) . ?
P F5 1.602(3) . ?
P F4 1.602(3) . ?
P F61 1.600(7) . ?
P F12 1.649(6) . ?
P F22 1.659(6) . ?
F11 F61 1.396(13) . ?
